data_7210800
loop_
_publ_author_name
'Das, Lakshmi Kanta'
'Ghosh, Ashutosh'

_publ_section_title
;
 Structural diversity in the complexes based on a hetero-trimetallic Cu2Cd
 node and dicyanamide spacer: a hexanuclear cluster, a 1D stair polymer
 and a 1D zigzag chain as supramolecular isomers, and a 3D network
;
_journal_issue 45
_journal_name_full CrystEngComm
_journal_page_first 9444
_journal_paper_doi 10.1039/c3ce40382c
_journal_volume 15
_journal_year 2013
_chemical_formula_sum 'C72 H64 Cd2 Cl2 Cu4 N14 O16'
_chemical_formula_weight 1931.24
_chemical_name_systematic
;
?
;
_space_group_IT_number 2
_symmetry_cell_setting triclinic
_symmetry_space_group_name_Hall '-P 1'
_symmetry_space_group_name_H-M 'P -1'
_atom_sites_solution_hydrogens geom
_atom_sites_solution_primary direct
_atom_sites_solution_secondary difmap
_audit_creation_method SHELXL-97
_cell_angle_alpha 101.448(5)
_cell_angle_beta 98.822(5)
_cell_angle_gamma 107.349(5)
_cell_formula_units_Z 1
_cell_length_a 8.890(5)
_cell_length_b 13.226(5)
_cell_length_c 17.248(5)
_cell_measurement_reflns_used 13027
_cell_measurement_temperature 293(2)
_cell_measurement_theta_max 25.00
_cell_measurement_theta_min 1.24
_cell_volume 1847.6(14)
_computing_cell_refinement 'Bruker SMART'
_computing_data_collection 'Bruker SMART'
_computing_data_reduction 'Bruker SAINT'
_computing_molecular_graphics 'Ortep-3 for Windows (Farrugia, 1997)'
_computing_publication_material 'WINGX V1.80.03'
_computing_structure_refinement 'SHELXL-97 (Sheldrick, 1997)'
_computing_structure_solution 'SHELXS-97 (Sheldrick, 1990)'
_diffrn_ambient_temperature 293(2)
_diffrn_measured_fraction_theta_full 0.964
_diffrn_measured_fraction_theta_max 0.964
_diffrn_radiation_monochromator graphite
_diffrn_radiation_source 'fine-focus sealed tube'
_diffrn_radiation_type MoK\a
_diffrn_radiation_wavelength 0.71073
_diffrn_reflns_av_R_equivalents 0.0347
_diffrn_reflns_av_sigmaI/netI 0.0515
_diffrn_reflns_limit_h_max 10
_diffrn_reflns_limit_h_min -10
_diffrn_reflns_limit_k_max 15
_diffrn_reflns_limit_k_min -15
_diffrn_reflns_limit_l_max 18
_diffrn_reflns_limit_l_min -20
_diffrn_reflns_number 13027
_diffrn_reflns_theta_full 25.00
_diffrn_reflns_theta_max 25.00
_diffrn_reflns_theta_min 1.24
_exptl_absorpt_coefficient_mu 1.846
_exptl_absorpt_correction_T_max 0.7005
_exptl_absorpt_correction_T_min 0.5144
_exptl_absorpt_correction_type empirical
_exptl_absorpt_process_details SADABS
_exptl_crystal_colour Green
_exptl_crystal_density_diffrn 1.736
_exptl_crystal_density_method 'not measured'
_exptl_crystal_description Rectangular
_exptl_crystal_F_000 968
_exptl_crystal_size_max 0.32
_exptl_crystal_size_mid 0.24
_exptl_crystal_size_min 0.16
_refine_diff_density_max 3.623
_refine_diff_density_min -1.244
_refine_diff_density_rms 0.231
_refine_ls_extinction_method none
_refine_ls_goodness_of_fit_ref 1.089
_refine_ls_hydrogen_treatment constr
_refine_ls_matrix_type full
_refine_ls_number_parameters 524
_refine_ls_number_reflns 6283
_refine_ls_number_restraints 25
_refine_ls_restrained_S_all 1.093
_refine_ls_R_factor_all 0.1187
_refine_ls_R_factor_gt 0.1133
_refine_ls_shift/su_max 0.002
_refine_ls_shift/su_mean 0.000
_refine_ls_structure_factor_coef Fsqd
_refine_ls_weighting_details 'calc w=1/[\s^2^(Fo^2^)+(0.0553P)^2^+104.0178P] where P=(Fo^2^+2Fc^2^)/3'
_refine_ls_weighting_scheme calc
_refine_ls_wR_factor_gt 0.3239
_refine_ls_wR_factor_ref 0.3255
_reflns_number_gt 5631
_reflns_number_total 6283
_reflns_threshold_expression >2sigma(I)
_cod_data_source_file c3ce40382c.txt
_cod_data_source_block 2
_cod_depositor_comments
;
The following automatic conversions were performed:

'_symmetry_cell_setting' value 'Triclinic' changed to 'triclinic'
according to /home/saulius/struct/CIF-dictionaries/cif_core.dic
dictionary named 'cif_core.dic' version 2.4.2 from
2011-04-26.

'_exptl_absorpt_correction_type' value 'EMPIRICAL'
changed to 'empirical' according to
/home/saulius/struct/CIF-dictionaries/cif_core.dic dictionary named
'cif_core.dic' version 2.4.2 from 2011-04-26.

Automatic conversion script
Id: cif_fix_values 1891 2012-01-12 08:04:46Z andrius 
;
_cod_database_code 7210800

loop_
_symmetry_equiv_pos_as_xyz
'x, y, z'
'-x, -y, -z'

loop_
_atom_site_label
_atom_site_type_symbol
_atom_site_fract_x
_atom_site_fract_y
_atom_site_fract_z
_atom_site_U_iso_or_equiv
_atom_site_adp_type
_atom_site_occupancy
_atom_site_symmetry_multiplicity
_atom_site_calc_flag
_atom_site_refinement_flags
_atom_site_disorder_assembly
_atom_site_disorder_group
Cd1 Cd 0.19801(15) 0.35503(10) 0.86697(7) 0.0362(4) Uani 1 1 d . . .
Cu1 Cu 0.1461(3) 0.3429(2) 0.67317(13) 0.0485(6) Uani 1 1 d . A .
Cu2 Cu 0.4624(3) 0.23808(19) 0.81714(13) 0.0443(6) Uani 1 1 d . A .
O11 O 0.1048(16) 0.4302(10) 0.7662(7) 0.046(3) Uani 1 1 d . . .
C12 C 0.093(2) 0.5300(16) 0.7779(11) 0.047(4) Uani 1 1 d . . .
C13 C 0.045(3) 0.5734(17) 0.8480(13) 0.055(5) Uani 1 1 d . . .
H13 H 0.0142 0.5303 0.8832 0.066 Uiso 1 1 calc R . .
C14 C 0.045(3) 0.680(2) 0.8641(13) 0.068(7) Uani 1 1 d . . .
H14 H 0.0195 0.7092 0.9120 0.082 Uiso 1 1 calc R . .
C15 C 0.082(3) 0.7449(18) 0.8119(14) 0.068(6) Uani 1 1 d . . .
H15 H 0.0725 0.8142 0.8214 0.082 Uiso 1 1 calc R . .
C16 C 0.134(3) 0.704(2) 0.7443(16) 0.075(7) Uani 1 1 d . . .
H16 H 0.1710 0.7492 0.7114 0.090 Uiso 1 1 calc R . .
C17 C 0.131(3) 0.5934(17) 0.7247(14) 0.059(5) Uani 1 1 d . . .
C18 C 0.183(3) 0.558(2) 0.6528(14) 0.076(7) Uani 1 1 d . A .
H18 H 0.2131 0.6111 0.6245 0.091 Uiso 1 1 calc R . .
N19 N 0.195(3) 0.4645(16) 0.6209(10) 0.072(6) Uani 1 1 d D . .
C20A C 0.245(6) 0.462(4) 0.5458(19) 0.17(2) Uani 0.40(7) 1 d PD A 1
H20A H 0.3064 0.5359 0.5461 0.201 Uiso 0.40(7) 1 calc PR A 1
H20B H 0.1492 0.4365 0.5021 0.201 Uiso 0.40(7) 1 calc PR A 1
C21A C 0.348(7) 0.390(3) 0.526(4) 0.07(2) Uiso 0.40(7) 1 d PD A 1
H21A H 0.4539 0.4257 0.5617 0.081 Uiso 0.40(7) 1 calc PR A 1
H21B H 0.3614 0.3890 0.4709 0.081 Uiso 0.40(7) 1 calc PR A 1
C22A C 0.289(3) 0.270(3) 0.5307(13) 0.094(10) Uani 0.40(7) 1 d PD A 1
H22A H 0.2179 0.2267 0.4788 0.113 Uiso 0.40(7) 1 calc PR A 1
H22B H 0.3833 0.2470 0.5362 0.113 Uiso 0.40(7) 1 calc PR A 1
C20B C 0.245(6) 0.462(4) 0.5458(19) 0.17(2) Uani 0.60(7) 1 d PD A 2
H20C H 0.3565 0.5102 0.5570 0.201 Uiso 0.60(7) 1 calc PR A 2
H20D H 0.1793 0.4897 0.5117 0.201 Uiso 0.60(7) 1 calc PR A 2
C21B C 0.234(6) 0.348(4) 0.499(3) 0.072(15) Uiso 0.60(7) 1 d P A 2
H21C H 0.1205 0.3104 0.4731 0.087 Uiso 0.60(7) 1 calc PR A 2
H21D H 0.2886 0.3603 0.4549 0.087 Uiso 0.60(7) 1 calc PR A 2
C22B C 0.289(3) 0.270(3) 0.5307(13) 0.094(10) Uani 0.60(7) 1 d PD A 2
H22C H 0.4052 0.3015 0.5532 0.113 Uiso 0.60(7) 1 calc PR A 2
H22D H 0.2686 0.2052 0.4874 0.113 Uiso 0.60(7) 1 calc PR A 2
N23 N 0.207(2) 0.2412(16) 0.5928(10) 0.060(5) Uani 1 1 d D . .
C24 C 0.169(3) 0.138(2) 0.5917(12) 0.059(6) Uani 1 1 d . A .
H24 H 0.1961 0.0952 0.5502 0.071 Uiso 1 1 calc R . .
C25 C 0.090(3) 0.0785(18) 0.6448(13) 0.062(6) Uani 1 1 d . . .
C26 C 0.052(4) -0.036(2) 0.6232(17) 0.085(8) Uani 1 1 d . A .
H26 H 0.0805 -0.0704 0.5781 0.102 Uiso 1 1 calc R . .
C27 C -0.027(4) -0.0954(19) 0.6699(14) 0.076(8) Uani 1 1 d . . .
H27 H -0.0601 -0.1715 0.6538 0.092 Uiso 1 1 calc R A .
C28 C -0.060(3) -0.0442(17) 0.7424(13) 0.071(7) Uani 1 1 d . A .
H28 H -0.1129 -0.0853 0.7743 0.086 Uiso 1 1 calc R . .
C29 C -0.011(3) 0.0693(17) 0.7641(13) 0.055(5) Uani 1 1 d . . .
H29 H -0.0251 0.1053 0.8131 0.066 Uiso 1 1 calc R A .
C30 C 0.058(2) 0.1292(15) 0.7148(12) 0.045(4) Uani 1 1 d . A .
O31 O 0.0985(17) 0.2395(11) 0.7387(8) 0.055(3) Uani 1 1 d . . .
O41 O 0.4365(15) 0.3784(11) 0.8230(9) 0.052(3) Uani 1 1 d . . .
C42 C 0.512(2) 0.4615(19) 0.7928(13) 0.053(5) Uani 1 1 d . A .
C43 C 0.500(3) 0.5603(17) 0.8156(14) 0.068(7) Uani 1 1 d . . .
H43 H 0.4477 0.5737 0.8574 0.082 Uiso 1 1 calc R A .
C44 C 0.563(3) 0.646(2) 0.7794(17) 0.082(8) Uani 1 1 d . A .
H44 H 0.5400 0.7107 0.7911 0.098 Uiso 1 1 calc R . .
C45 C 0.658(4) 0.630(2) 0.7267(18) 0.092(9) Uani 1 1 d . . .
H45 H 0.7027 0.6853 0.7027 0.110 Uiso 1 1 calc R A .
C46 C 0.689(3) 0.533(2) 0.7084(16) 0.078(7) Uani 1 1 d . A .
H46 H 0.7615 0.5265 0.6758 0.093 Uiso 1 1 calc R . .
C47 C 0.613(2) 0.4448(18) 0.7382(11) 0.053(5) Uani 1 1 d . . .
C48 C 0.654(3) 0.351(2) 0.7185(13) 0.068(7) Uani 1 1 d . A .
H48 H 0.7259 0.3526 0.6845 0.082 Uiso 1 1 calc R . .
N49 N 0.606(2) 0.2612(17) 0.7410(10) 0.057(4) Uani 1 1 d . . .
C50 C 0.677(3) 0.178(2) 0.7129(15) 0.078(8) Uani 1 1 d . A .
H50A H 0.7524 0.1734 0.7580 0.094 Uiso 1 1 calc R . .
H50B H 0.7346 0.1970 0.6718 0.094 Uiso 1 1 calc R . .
C51 C 0.545(4) 0.071(2) 0.6788(17) 0.094(9) Uani 1 1 d . . .
H51A H 0.5831 0.0230 0.6425 0.112 Uiso 1 1 calc R A .
H51B H 0.4549 0.0822 0.6465 0.112 Uiso 1 1 calc R . .
C52 C 0.485(4) 0.014(2) 0.7410(17) 0.095(10) Uani 1 1 d . A .
H52A H 0.3912 -0.0506 0.7133 0.113 Uiso 1 1 calc R . .
H52B H 0.5683 -0.0111 0.7653 0.113 Uiso 1 1 calc R . .
N53 N 0.439(2) 0.0803(15) 0.8067(12) 0.068(5) Uani 1 1 d . . .
C54 C 0.390(3) 0.0296(18) 0.8599(15) 0.064(6) Uani 1 1 d . A .
H54 H 0.3951 -0.0407 0.8541 0.076 Uiso 1 1 calc R . .
C55 C 0.327(2) 0.0729(17) 0.9290(13) 0.055(5) Uani 1 1 d . . .
C56 C 0.292(3) 0.0028(19) 0.9805(16) 0.071(6) Uani 1 1 d . A .
H56 H 0.3112 -0.0634 0.9698 0.085 Uiso 1 1 calc R . .
C57 C 0.230(3) 0.032(2) 1.0462(17) 0.081(8) Uani 1 1 d . . .
H57 H 0.2075 -0.0143 1.0805 0.097 Uiso 1 1 calc R A .
C58 C 0.202(3) 0.134(2) 1.0605(14) 0.074(7) Uani 1 1 d . A .
H58 H 0.1603 0.1547 1.1049 0.089 Uiso 1 1 calc R . .
C59 C 0.234(3) 0.1998(18) 1.0114(12) 0.058(5) Uani 1 1 d . . .
H59 H 0.2143 0.2659 1.0221 0.069 Uiso 1 1 calc R A .
C60 C 0.298(2) 0.1699(16) 0.9418(12) 0.048(4) Uani 1 1 d . A .
O61 O 0.3236(15) 0.2345(10) 0.8956(8) 0.046(3) Uani 1 1 d . . .
N1 N -0.037(2) 0.2988(15) 0.9103(11) 0.059(4) Uani 1 1 d . . .
C2 C -0.153(2) 0.3185(15) 0.9233(11) 0.043(4) Uani 1 1 d . A .
N3 N -0.2826(19) 0.3309(15) 0.9367(12) 0.062(5) Uani 1 1 d . . .
C4 C -0.283(2) 0.4211(17) 0.9840(11) 0.047(5) Uani 1 1 d . A .
N5 N -0.290(2) 0.4977(16) 1.0226(12) 0.065(5) Uani 1 1 d . . .
Cl7 Cl 0.7397(11) 0.2272(6) 0.5016(4) 0.094(2) Uani 1 1 d D . .
O71 O 0.781(4) 0.2252(17) 0.4222(10) 0.172(14) Uani 1 1 d D . .
O72 O 0.592(5) 0.136(4) 0.494(2) 0.15(4) Uani 0.46(9) 1 d PD . .
O73 O 0.871(4) 0.224(7) 0.560(2) 0.22(7) Uani 0.46(9) 1 d PD . .
O74 O 0.707(10) 0.330(3) 0.530(3) 0.12(4) Uani 0.46(9) 1 d PD . .
O75 O 0.839(6) 0.330(3) 0.5600(18) 0.14(3) Uani 0.54(9) 1 d PD . .
O76 O 0.775(8) 0.136(4) 0.529(3) 0.17(4) Uani 0.54(9) 1 d PD . .
O77 O 0.569(3) 0.210(6) 0.494(3) 0.22(4) Uani 0.54(9) 1 d PD . .

loop_
_atom_site_aniso_label
_atom_site_aniso_U_11
_atom_site_aniso_U_22
_atom_site_aniso_U_33
_atom_site_aniso_U_23
_atom_site_aniso_U_13
_atom_site_aniso_U_12
Cd1 0.0368(7) 0.0418(7) 0.0342(7) 0.0055(5) 0.0117(5) 0.0203(5)
Cu1 0.0536(14) 0.0525(14) 0.0344(12) 0.0054(10) 0.0152(10) 0.0120(11)
Cu2 0.0407(12) 0.0567(14) 0.0392(12) 0.0042(10) 0.0119(9) 0.0257(10)
O11 0.057(8) 0.046(7) 0.033(6) 0.006(5) 0.010(6) 0.018(6)
C12 0.050(11) 0.058(12) 0.035(10) 0.013(9) 0.004(8) 0.022(9)
C13 0.071(14) 0.056(12) 0.053(12) 0.020(10) 0.032(11) 0.031(11)
C14 0.102(18) 0.082(16) 0.044(12) 0.017(11) 0.012(12) 0.067(15)
C15 0.099(18) 0.052(12) 0.055(13) 0.018(11) 0.007(12) 0.031(12)
C16 0.090(18) 0.073(16) 0.075(17) 0.037(14) 0.030(14) 0.028(14)
C17 0.066(13) 0.051(12) 0.061(13) 0.017(10) 0.015(11) 0.019(10)
C18 0.083(17) 0.10(2) 0.052(14) 0.032(14) 0.031(12) 0.029(15)
N19 0.113(17) 0.062(12) 0.043(10) 0.019(9) 0.030(11) 0.023(11)
C20A 0.28(6) 0.16(4) 0.10(3) 0.04(3) 0.12(4) 0.08(4)
C22A 0.076(17) 0.16(3) 0.046(14) 0.018(16) 0.019(12) 0.041(19)
C20B 0.28(6) 0.16(4) 0.10(3) 0.04(3) 0.12(4) 0.08(4)
C22B 0.076(17) 0.16(3) 0.046(14) 0.018(16) 0.019(12) 0.041(19)
N23 0.048(10) 0.078(13) 0.053(10) 0.006(9) 0.024(8) 0.021(9)
C24 0.066(14) 0.083(16) 0.032(10) 0.002(10) 0.008(9) 0.041(12)
C25 0.061(13) 0.063(13) 0.053(12) -0.017(10) -0.016(10) 0.044(11)
C26 0.11(2) 0.073(17) 0.080(18) 0.003(14) 0.010(16) 0.060(16)
C27 0.12(2) 0.050(13) 0.049(13) 0.010(11) -0.005(14) 0.036(14)
C28 0.12(2) 0.045(12) 0.046(12) 0.009(10) 0.001(13) 0.034(13)
C29 0.061(12) 0.053(12) 0.048(11) 0.002(9) 0.007(10) 0.026(10)
C30 0.033(9) 0.044(10) 0.053(11) 0.001(9) -0.002(8) 0.019(8)
O31 0.068(9) 0.050(8) 0.041(7) 0.009(6) 0.017(7) 0.013(7)
O41 0.045(7) 0.053(8) 0.069(9) 0.017(7) 0.025(7) 0.024(6)
C42 0.028(9) 0.078(14) 0.057(12) 0.029(11) 0.016(8) 0.012(9)
C43 0.074(15) 0.046(12) 0.067(14) 0.000(10) 0.033(12) -0.004(11)
C44 0.087(18) 0.056(14) 0.085(19) 0.014(13) 0.009(15) 0.008(13)
C45 0.09(2) 0.083(19) 0.083(19) 0.010(15) 0.038(16) -0.003(16)
C46 0.063(15) 0.085(18) 0.076(17) 0.020(14) 0.035(13) 0.004(13)
C47 0.053(11) 0.068(13) 0.036(10) 0.011(9) 0.012(9) 0.020(10)
C48 0.046(12) 0.102(19) 0.047(12) 0.003(13) 0.014(10) 0.020(12)
N49 0.052(10) 0.086(13) 0.037(9) 0.011(9) 0.017(8) 0.030(9)
C50 0.063(14) 0.12(2) 0.052(13) 0.001(14) 0.019(11) 0.049(15)
C51 0.088(19) 0.11(2) 0.077(18) -0.017(17) 0.034(16) 0.046(18)
C52 0.16(3) 0.066(16) 0.083(19) 0.003(14) 0.06(2) 0.069(18)
N53 0.068(12) 0.055(11) 0.075(13) -0.013(10) 0.019(10) 0.033(9)
C54 0.058(13) 0.053(12) 0.082(17) 0.017(12) 0.017(12) 0.021(10)
C55 0.051(11) 0.055(12) 0.060(13) 0.015(10) 0.005(10) 0.022(10)
C56 0.067(15) 0.056(13) 0.087(18) 0.018(12) 0.014(13) 0.020(11)
C57 0.10(2) 0.088(18) 0.089(19) 0.054(16) 0.042(16) 0.053(16)
C58 0.086(17) 0.096(19) 0.049(13) 0.025(13) 0.010(12) 0.044(15)
C59 0.073(14) 0.066(13) 0.046(11) 0.016(10) 0.032(10) 0.032(11)
C60 0.039(10) 0.054(11) 0.047(11) 0.011(9) 0.007(8) 0.012(8)
O61 0.044(7) 0.056(8) 0.050(7) 0.018(6) 0.018(6) 0.028(6)
N1 0.050(10) 0.066(11) 0.063(11) 0.012(9) 0.021(9) 0.021(9)
C2 0.038(10) 0.048(10) 0.039(10) 0.003(8) 0.015(8) 0.011(8)
N3 0.036(9) 0.065(11) 0.081(13) -0.008(10) 0.019(8) 0.027(8)
C4 0.027(8) 0.059(12) 0.044(10) -0.004(9) 0.006(7) 0.013(8)
N5 0.053(10) 0.064(11) 0.070(12) -0.010(10) 0.005(9) 0.028(9)
Cl7 0.123(6) 0.094(5) 0.072(4) 0.021(4) 0.055(4) 0.033(5)
O71 0.34(4) 0.115(19) 0.13(2) 0.053(17) 0.15(3) 0.11(2)
O72 0.08(4) 0.18(7) 0.16(6) 0.10(5) 0.02(3) -0.01(4)
O73 0.08(4) 0.6(2) 0.18(7) 0.26(10) 0.09(4) 0.18(8)
O74 0.17(9) 0.15(6) 0.11(5) 0.04(4) 0.10(5) 0.10(6)
O75 0.11(5) 0.21(6) 0.06(3) -0.02(3) 0.03(3) 0.03(4)
O76 0.14(7) 0.27(8) 0.15(5) 0.03(6) 0.09(5) 0.10(6)
O77 0.12(5) 0.21(10) 0.28(10) -0.01(7) -0.02(5) 0.08(6)

loop_
_atom_type_symbol
_atom_type_description
_atom_type_scat_dispersion_real
_atom_type_scat_dispersion_imag
_atom_type_scat_source
C C 0.0033 0.0016 'International Tables Vol C Tables 4.2.6.8 and 6.1.1.4'
H H 0.0000 0.0000 'International Tables Vol C Tables 4.2.6.8 and 6.1.1.4'
N N 0.0061 0.0033 'International Tables Vol C Tables 4.2.6.8 and 6.1.1.4'
O O 0.0106 0.0060 'International Tables Vol C Tables 4.2.6.8 and 6.1.1.4'
Cl Cl 0.1484 0.1585 'International Tables Vol C Tables 4.2.6.8 and 6.1.1.4'
Cu Cu 0.3201 1.2651 'International Tables Vol C Tables 4.2.6.8 and 6.1.1.4'
Cd Cd -0.8075 1.2024 'International Tables Vol C Tables 4.2.6.8 and 6.1.1.4'

loop_
_geom_angle_atom_site_label_1
_geom_angle_atom_site_label_2
_geom_angle_atom_site_label_3
_geom_angle
_geom_angle_site_symmetry_1
_geom_angle_site_symmetry_3
N5 Cd1 O61 106.5(6) 2_567 .
N5 Cd1 N1 88.2(7) 2_567 .
O61 Cd1 N1 103.1(6) . .
N5 Cd1 O31 165.5(6) 2_567 .
O61 Cd1 O31 86.3(5) . .
N1 Cd1 O31 95.7(6) . .
N5 Cd1 O41 98.2(6) 2_567 .
O61 Cd1 O41 66.6(5) . .
N1 Cd1 O41 169.0(6) . .
O31 Cd1 O41 80.3(5) . .
N5 Cd1 O11 101.5(6) 2_567 .
O61 Cd1 O11 145.2(4) . .
N1 Cd1 O11 97.9(6) . .
O31 Cd1 O11 64.1(5) . .
O41 Cd1 O11 89.6(5) . .
N5 Cd1 Cu1 130.6(6) 2_567 .
O61 Cd1 Cu1 109.6(3) . .
N1 Cd1 Cu1 114.5(5) . .
O31 Cd1 Cu1 35.5(3) . .
O41 Cd1 Cu1 67.7(4) . .
O11 Cd1 Cu1 35.7(3) . .
O31 Cu1 O11 78.7(5) . .
O31 Cu1 N19 171.4(7) . .
O11 Cu1 N19 92.8(7) . .
O31 Cu1 N23 92.5(7) . .
O11 Cu1 N23 169.2(7) . .
N19 Cu1 N23 95.8(8) . .
O31 Cu1 Cd1 43.6(4) . .
O11 Cu1 Cd1 44.7(4) . .
N19 Cu1 Cd1 128.4(5) . .
N23 Cu1 Cd1 124.5(6) . .
O41 Cu2 O61 81.1(5) . .
O41 Cu2 N49 92.0(7) . .
O61 Cu2 N49 172.9(7) . .
O41 Cu2 N53 168.2(7) . .
O61 Cu2 N53 91.4(7) . .
N49 Cu2 N53 95.7(8) . .
C12 O11 Cu1 129.4(11) . .
C12 O11 Cd1 125.9(11) . .
Cu1 O11 Cd1 99.6(5) . .
O11 C12 C17 121.6(18) . .
O11 C12 C13 119.3(17) . .
C17 C12 C13 119.0(19) . .
C14 C13 C12 119.8(19) . .
C15 C14 C13 122(2) . .
C14 C15 C16 118(2) . .
C15 C16 C17 121(2) . .
C12 C17 C16 120(2) . .
C12 C17 C18 124(2) . .
C16 C17 C18 117(2) . .
N19 C18 C17 130(2) . .
C18 N19 C20B 113(2) . .
C18 N19 C20A 113(2) . .
C20B N19 C20A 0.0(9) . .
C18 N19 Cu1 121.6(15) . .
C20B N19 Cu1 126(2) . .
C20A N19 Cu1 126(2) . .
N19 C20A C21A 117(4) . .
C20A C21A C22A 119(4) . .
N23 C22A C21A 120(3) . .
N19 C20B C21B 115(3) . .
C22B C21B C20B 127(3) . .
C21B C22B N23 110(3) . .
C24 N23 C22B 114(2) . .
C24 N23 C22A 114(2) . .
C22B N23 C22A 0.0(9) . .
C24 N23 Cu1 120.3(13) . .
C22B N23 Cu1 125.5(18) . .
C22A N23 Cu1 125.5(18) . .
N23 C24 C25 130.4(18) . .
C30 C25 C26 120(3) . .
C30 C25 C24 123(2) . .
C26 C25 C24 116(2) . .
C27 C26 C25 118(2) . .
C26 C27 C28 122(2) . .
C29 C28 C27 118(2) . .
C30 C29 C28 121(2) . .
O31 C30 C29 117.8(17) . .
O31 C30 C25 122(2) . .
C29 C30 C25 120.6(19) . .
C30 O31 Cu1 127.7(12) . .
C30 O31 Cd1 129.4(12) . .
Cu1 O31 Cd1 100.9(6) . .
C42 O41 Cu2 130.3(12) . .
C42 O41 Cd1 126.1(12) . .
Cu2 O41 Cd1 102.0(6) . .
C43 C42 O41 121.4(18) . .
C43 C42 C47 119.0(19) . .
O41 C42 C47 119(2) . .
C42 C43 C44 123(2) . .
C45 C44 C43 118(3) . .
C44 C45 C46 121(3) . .
C45 C46 C47 121(2) . .
C48 C47 C46 118(2) . .
C48 C47 C42 125(2) . .
C46 C47 C42 117(2) . .
N49 C48 C47 129(2) . .
C48 N49 C50 116.0(19) . .
C48 N49 Cu2 124.1(15) . .
C50 N49 Cu2 119.6(16) . .
N49 C50 C51 109(2) . .
C50 C51 C52 115(2) . .
N53 C52 C51 116(2) . .
C54 N53 C52 114(2) . .
C54 N53 Cu2 122.2(15) . .
C52 N53 Cu2 123.4(18) . .
N53 C54 C55 126(2) . .
C60 C55 C56 121(2) . .
C60 C55 C54 124(2) . .
C56 C55 C54 114(2) . .
C57 C56 C55 121(2) . .
C56 C57 C58 118(2) . .
C59 C58 C57 121(2) . .
C58 C59 C60 121(2) . .
O61 C60 C55 123.8(19) . .
O61 C60 C59 118.6(18) . .
C55 C60 C59 117.7(19) . .
C60 O61 Cu2 127.2(12) . .
C60 O61 Cd1 130.6(12) . .
Cu2 O61 Cd1 101.7(5) . .
C2 N1 Cd1 146.3(16) . .
N1 C2 N3 175(2) . .
C2 N3 C4 121.6(18) . .
N5 C4 N3 177(2) . .
C4 N5 Cd1 152.8(17) . 2_567
O77 Cl7 O75 111.6(15) . .
O73 Cl7 O72 110.7(15) . .
O75 Cl7 O72 138.5(19) . .
O73 Cl7 O71 111.0(14) . .
O77 Cl7 O71 110.1(15) . .
O75 Cl7 O71 110.1(13) . .
O72 Cl7 O71 110.1(14) . .
O73 Cl7 O74 109.3(16) . .
O72 Cl7 O74 107.8(14) . .
O71 Cl7 O74 107.9(13) . .
O77 Cl7 O76 108.7(15) . .
O75 Cl7 O76 108.8(15) . .

loop_
_geom_bond_atom_site_label_1
_geom_bond_atom_site_label_2
_geom_bond_distance
_geom_bond_site_symmetry_2
Cd1 N5 2.278(18) 2_567
Cd1 O61 2.288(12) .
Cd1 N1 2.294(17) .
Cd1 O31 2.295(13) .
Cd1 O41 2.315(12) .
Cd1 O11 2.330(13) .
Cd1 Cu1 3.268(3) .
Cu1 O31 1.935(13) .
Cu1 O11 1.935(12) .
Cu1 N19 1.967(18) .
Cu1 N23 1.989(17) .
Cu2 O41 1.923(13) .
Cu2 O61 1.964(12) .
Cu2 N49 1.969(17) .
Cu2 N53 2.004(19) .
O11 C12 1.33(2) .
C12 C17 1.37(3) .
C12 C13 1.41(3) .
C13 C14 1.39(3) .
C14 C15 1.37(3) .
C15 C16 1.39(3) .
C16 C17 1.42(3) .
C17 C18 1.43(3) .
C18 N19 1.29(3) .
N19 C20B 1.431(14) .
N19 C20A 1.431(14) .
C20A C21A 1.53(2) .
C21A C22A 1.53(2) .
C22A N23 1.436(13) .
C20B C21B 1.52(5) .
C21B C22B 1.43(5) .
C22B N23 1.436(13) .
N23 C24 1.30(3) .
C24 C25 1.45(3) .
C25 C30 1.37(3) .
C25 C26 1.41(3) .
C26 C27 1.36(4) .
C27 C28 1.41(3) .
C28 C29 1.39(3) .
C29 C30 1.37(3) .
C30 O31 1.35(2) .
O41 C42 1.35(2) .
C42 C43 1.33(3) .
C42 C47 1.43(3) .
C43 C44 1.41(3) .
C44 C45 1.36(4) .
C45 C46 1.37(4) .
C46 C47 1.40(3) .
C47 C48 1.39(3) .
C48 N49 1.29(3) .
N49 C50 1.47(3) .
C50 C51 1.48(4) .
C51 C52 1.51(4) .
C52 N53 1.47(3) .
N53 C54 1.29(3) .
C54 C55 1.48(3) .
C55 C60 1.36(3) .
C55 C56 1.41(3) .
C56 C57 1.37(3) .
C57 C58 1.43(3) .
C58 C59 1.33(3) .
C59 C60 1.44(3) .
C60 O61 1.28(2) .
N1 C2 1.18(2) .
C2 N3 1.26(2) .
N3 C4 1.31(2) .
C4 N5 1.12(2) .
N5 Cd1 2.278(18) 2_567
Cl7 O73 1.442(16) .
Cl7 O77 1.445(16) .
Cl7 O75 1.449(16) .
Cl7 O72 1.458(16) .
Cl7 O71 1.468(12) .
Cl7 O74 1.480(17) .
Cl7 O76 1.483(17) .
